data_7706506
loop_
_publ_author_name
'Haider, Ali'
'Bassil, Bassem S.'
'Lin, Zhengguo'
'Ma, Xiang'
'Haferl, Peter J.'
'Bindra, Jasleen K.'
'Kinyon, Jared'
'Zhang, Guangjin'
'Keita, Bineta'
'Dalal, Naresh S.'
'Kortz, Ulrich'

_publ_section_title
;
 Synthesis, structure, electrochemistry and magnetism of cobalt-, nickel-
 and zinc-containing
 [M<sub>4</sub>(OH)<sub>3</sub>(H<sub>2</sub>O)<sub>2</sub>(\a-SiW<sub>10</sub>O<sub>36.5</sub>)<sub>2</sub>]<sup>13-</sup>
 (M = Co<sup>2+</sup>, Ni<sup>2+</sup>, and Zn<sup>2+</sup>).
;
_journal_issue 11
_journal_name_full 'Dalton transactions (Cambridge, England : 2003)'
_journal_page_first 3923
_journal_page_last 3930
_journal_paper_doi 10.1039/d0dt03392h
_journal_volume 50
_journal_year 2021
_chemical_formula_sum 'Cs10 H29 Na2 Ni4 O98 Si2 W20'
_chemical_formula_weight 6940.33
_space_group_crystal_system monoclinic
_space_group_IT_number 14
_space_group_name_Hall '-P 2yn'
_space_group_name_H-M_alt 'P 1 21/n 1'
_audit_creation_method SHELXL-2014/6
_audit_update_record
;
2021-01-20 deposited with the CCDC.	2021-01-26 downloaded from the CCDC.
;
_cell_angle_alpha 90
_cell_angle_beta 100.454(3)
_cell_angle_gamma 90
_cell_formula_units_Z 2
_cell_length_a 13.0666(5)
_cell_length_b 15.6924(6)
_cell_length_c 23.7612(9)
_cell_measurement_reflns_used 5297
_cell_measurement_temperature 100(2)
_cell_measurement_theta_max 25.05
_cell_measurement_theta_min 3.30
_cell_volume 4791.3(3)
_computing_cell_refinement 'Bruker SAINT'
_computing_data_collection 'Bruker APEX2'
_computing_data_reduction 'Bruker SAINT'
_computing_molecular_graphics 'Bruker SHELXTL'
_computing_publication_material 'Bruker SHELXTL'
_computing_structure_refinement 'SHELXL-2014/6 (Sheldrick, 2014)'
_computing_structure_solution 'SHELXS-97 (Sheldrick 2008)'
_diffrn_ambient_temperature 100(2)
_diffrn_measured_fraction_theta_full 0.969
_diffrn_measured_fraction_theta_max 0.995
_diffrn_measurement_device_type 'Bruker APEX-II CCD'
_diffrn_measurement_method '\f and \w scans'
_diffrn_radiation_type MoK\a
_diffrn_radiation_wavelength 0.71073
_diffrn_reflns_av_R_equivalents 0.0934
_diffrn_reflns_av_unetI/netI 0.0863
_diffrn_reflns_Laue_measured_fraction_full 0.969
_diffrn_reflns_Laue_measured_fraction_max 0.995
_diffrn_reflns_limit_h_max 15
_diffrn_reflns_limit_h_min -15
_diffrn_reflns_limit_k_max 18
_diffrn_reflns_limit_k_min -18
_diffrn_reflns_limit_l_max 28
_diffrn_reflns_limit_l_min -28
_diffrn_reflns_number 38995
_diffrn_reflns_point_group_measured_fraction_full 0.969
_diffrn_reflns_point_group_measured_fraction_max 0.995
_diffrn_reflns_theta_full 25.242
_diffrn_reflns_theta_max 25.027
_diffrn_reflns_theta_min 3.426
_exptl_absorpt_coefficient_mu 28.558
_exptl_absorpt_correction_T_max 0.279
_exptl_absorpt_correction_T_min 0.208
_exptl_absorpt_correction_type multi-scan
_exptl_absorpt_process_details SADABS
_exptl_crystal_colour green
_exptl_crystal_density_diffrn 4.811
_exptl_crystal_description plate
_exptl_crystal_F_000 6010
_exptl_crystal_size_max 0.080
_exptl_crystal_size_mid 0.060
_exptl_crystal_size_min 0.060
_exptl_transmission_factor_max 0.279
_exptl_transmission_factor_min 0.208
_refine_diff_density_max 2.988
_refine_diff_density_min -4.156
_refine_diff_density_rms 0.520
_refine_ls_extinction_method none
_refine_ls_goodness_of_fit_ref 1.007
_refine_ls_hydrogen_treatment undef
_refine_ls_matrix_type full
_refine_ls_number_parameters 376
_refine_ls_number_reflns 8421
_refine_ls_number_restraints 0
_refine_ls_restrained_S_all 1.007
_refine_ls_R_factor_all 0.0903
_refine_ls_R_factor_gt 0.0531
_refine_ls_shift/su_max 0.001
_refine_ls_shift/su_mean 0.000
_refine_ls_structure_factor_coef Fsqd
_refine_ls_weighting_details 'w=1/[\s^2^(Fo^2^)+(0.0630P)^2^+230.0000P] where P=(Fo^2^+2Fc^2^)/3'
_refine_ls_weighting_scheme calc
_refine_ls_wR_factor_gt 0.1266
_refine_ls_wR_factor_ref 0.1438
_reflns_Friedel_coverage 0.000
_reflns_number_gt 5871
_reflns_number_total 8421
_reflns_threshold_expression 'I > 2\s(I)'
_cod_data_source_file d0dt03392h2.cif
_cod_data_source_block try
_cod_depositor_comments 'Adding full bibliography for 7706505--7706507.cif.'
_cod_original_sg_symbol_H-M 'P 21/n'
_cod_database_code 7706506
_shelx_space_group_comment
; 
The symmetry employed for this shelxl refinement is uniquely defined 
by the following loop, which should always be used as a source of 
symmetry information in preference to the above space-group names. 
They are only intended as comments. 
;
_shelx_estimated_absorpt_t_min 0.208
_shelx_estimated_absorpt_t_max 0.279
_shelxl_version_number 2014/6

loop_
_space_group_symop_operation_xyz
'x, y, z'
'-x+1/2, y+1/2, -z+1/2'
'-x, -y, -z'
'x-1/2, -y-1/2, z-1/2'

loop_
_atom_site_label
_atom_site_type_symbol
_atom_site_fract_x
_atom_site_fract_y
_atom_site_fract_z
_atom_site_U_iso_or_equiv
_atom_site_adp_type
_atom_site_occupancy
_atom_site_site_symmetry_order
_atom_site_calc_flag
_atom_site_refinement_flags_posn
_atom_site_refinement_flags_adp
_atom_site_refinement_flags_occupancy
_atom_site_disorder_assembly
_atom_site_disorder_group
W1 W -0.22094(7) 0.81625(6) 0.23601(4) 0.0161(2) Uani 1 1 d . . . A 1
W2 W 0.00784(7) 0.91459(6) 0.28421(4) 0.0184(2) Uani 1 1 d . . . A 1
W3 W 0.00091(7) 0.70248(6) 0.26547(4) 0.0167(2) Uani 1 1 d . . . A 1
W4 W -0.26425(7) 0.96146(6) 0.10913(4) 0.0162(2) Uani 1 1 d . . . A 1
W5 W -0.03848(7) 1.05879(6) 0.15713(4) 0.0180(2) Uani 1 1 d . . . A 1
W6 W 0.20772(7) 0.92865(6) 0.19099(4) 0.0175(2) Uani 1 1 d . . . A 1
W7 W 0.20085(7) 0.71695(6) 0.17140(4) 0.0162(2) Uani 1 1 d . . . A 1
W8 W -0.05437(7) 0.61068(6) 0.11917(4) 0.0175(2) Uani 1 1 d . . . A 1
W9 W -0.27243(7) 0.72586(6) 0.08892(4) 0.0173(2) Uani 1 1 d . . . A 1
W10 W -0.08724(7) 0.74971(7) 0.00456(4) 0.0222(2) Uani 1 1 d . . . A 1
Si1 Si -0.0373(4) 0.8344(4) 0.1441(3) 0.0135(13) Uani 1 1 d . . . A 1
Ni1 Ni -0.0812(2) 0.97275(19) 0.03334(14) 0.0188(7) Uani 1 1 d . . . A 1
Ni2 Ni 0.15263(19) 0.84606(18) 0.06417(13) 0.0149(7) Uani 1 1 d . . . A 1
O1NI O -0.0745(11) 1.0448(9) -0.0374(7) 0.018(3) Uiso 1 1 d . . . A 1
O1SI O -0.0562(11) 0.8197(9) 0.2100(7) 0.014(3) Uiso 1 1 d . . . A 1
O1T O -0.3287(12) 0.8090(10) 0.2668(7) 0.024(4) Uiso 1 1 d . . . A 1
O2SI O -0.0881(10) 0.9238(9) 0.1209(6) 0.014(3) Uiso 1 1 d . . . A 1
O2T O 0.0455(13) 0.9712(11) 0.3473(8) 0.028(4) Uiso 1 1 d . . . A 1
O3T O 0.0327(11) 0.6232(10) 0.3165(7) 0.019(4) Uiso 1 1 d . . . A 1
O3SI O 0.0870(11) 0.8332(9) 0.1432(7) 0.017(3) Uiso 1 1 d . . . A 1
O4A O -0.2346(12) 0.9952(10) 0.0416(7) 0.023(4) Uiso 1 1 d . . . A 1
O4T O -0.3894(12) 1.0004(10) 0.1045(7) 0.023(4) Uiso 1 1 d . . . A 1
O4SI O -0.0958(11) 0.7568(10) 0.1031(7) 0.019(4) Uiso 1 1 d . . . A 1
O5 O -0.0426(11) 1.0800(10) 0.0838(7) 0.018(3) Uiso 1 1 d . . . A 1
O5T O -0.0146(13) 1.1614(11) 0.1851(8) 0.028(4) Uiso 1 1 d . . . A 1
O6T O 0.3064(11) 0.9900(10) 0.2295(7) 0.019(4) Uiso 1 1 d . . . A 1
O6A O 0.2466(12) 0.9248(10) 0.1217(7) 0.022(4) Uiso 1 1 d . . . A 1
O7T O 0.2923(12) 0.6433(10) 0.1969(7) 0.025(4) Uiso 1 1 d . . . A 1
O7A O 0.2394(12) 0.7466(10) 0.1045(7) 0.023(4) Uiso 1 1 d . . . A 1
O8T O -0.0387(12) 0.5020(10) 0.1246(7) 0.023(4) Uiso 1 1 d . . . A 1
O9T O -0.4000(12) 0.6914(10) 0.0734(7) 0.023(4) Uiso 1 1 d . . . A 1
O10A O -0.1270(11) 0.8575(10) -0.0046(7) 0.020(4) Uiso 1 1 d . . . A 1
O10T O -0.1067(12) 0.7110(10) -0.0655(7) 0.025(4) Uiso 1 1 d . . . A 1
O10B O 0.0487(11) 0.7673(10) 0.0220(7) 0.020(4) Uiso 1 1 d . . . A 1
O12 O -0.1358(11) 0.8853(10) 0.2908(7) 0.020(4) Uiso 1 1 d . . . A 1
O13 O -0.1439(12) 0.7194(10) 0.2731(7) 0.021(4) Uiso 1 1 d . . . A 1
O14 O -0.2514(11) 0.9079(9) 0.1859(7) 0.016(3) Uiso 1 1 d . . . A 1
O19 O -0.2565(11) 0.7438(10) 0.1706(7) 0.018(3) Uiso 1 1 d . . . A 1
O23 O 0.0361(12) 0.7986(10) 0.3156(7) 0.020(4) Uiso 1 1 d . . . A 1
O25 O -0.0418(11) 0.9981(10) 0.2325(7) 0.020(4) Uiso 1 1 d . . . A 1
O26 O 0.1315(11) 0.9077(10) 0.2549(7) 0.020(4) Uiso 1 1 d . . . A 1
O37 O 0.1244(12) 0.7152(10) 0.2357(7) 0.022(4) Uiso 1 1 d . . . A 1
O38 O -0.0550(11) 0.6375(10) 0.1986(7) 0.021(4) Uiso 1 1 d . . . A 1
O45 O -0.1889(12) 1.0563(10) 0.1495(7) 0.021(4) Uiso 1 1 d . . . A 1
O49 O -0.2924(12) 0.8456(10) 0.0828(7) 0.022(4) Uiso 1 1 d . . . A 1
O56 O 0.1001(11) 1.0112(10) 0.1677(7) 0.019(4) Uiso 1 1 d . . . A 1
O67 O 0.2658(11) 0.8168(10) 0.2096(7) 0.019(4) Uiso 1 1 d . . . A 1
O78 O 0.0887(11) 0.6481(10) 0.1361(7) 0.018(4) Uiso 1 1 d . . . A 1
O89 O -0.2015(11) 0.6181(10) 0.1087(7) 0.021(4) Uiso 1 1 d . . . A 1
O810 O -0.0617(11) 0.6276(10) 0.0409(7) 0.018(4) Uiso 1 1 d . . . A 1
O910 O -0.2374(11) 0.7199(10) 0.0160(7) 0.021(4) Uiso 1 1 d . . . A 1
Cs1 Cs 0.29968(12) 0.96075(11) 0.36233(7) 0.0289(4) Uani 1 1 d . . . A 1
Cs2 Cs 0.12217(13) 0.69844(12) -0.09223(8) 0.0365(4) Uani 1 1 d . . . A 1
Cs3 Cs 0.27296(12) 0.66729(11) 0.35151(8) 0.0317(4) Uani 1 1 d . . . A 1
Cs4 Cs -0.47610(13) 0.66286(13) 0.18653(9) 0.0403(5) Uani 1 1 d . . . A 1
Cs5 Cs -0.04033(15) 0.46008(13) 0.26181(11) 0.0502(6) Uani 1 1 d . . . A 1
Na1 Na -0.4980(8) 1.1191(7) 0.0836(4) 0.032(2) Uani 1 1 d . . . A 1
O1W O 0.2377(12) 0.8446(10) 0.0011(7) 0.024(4) Uiso 1 1 d . . . A 1
O2W O -0.2548(12) 0.5614(11) 0.2288(7) 0.027(4) Uiso 1 1 d . . . A 1
O3W O -0.1649(13) 0.6957(11) 0.3846(8) 0.033(4) Uiso 1 1 d . . . B 1
O4W O 0.4251(14) 0.8203(12) 0.2991(8) 0.036(5) Uiso 1 1 d . . . A 1
O5W O -0.545(2) 0.8423(17) 0.1392(12) 0.077(8) Uiso 1 1 d . . . A 1
O6W O -0.5168(16) 0.8764(14) 0.0183(10) 0.051(6) Uiso 1 1 d . . . C 1
O7W O -0.2872(18) 0.4510(15) 0.1172(11) 0.063(7) Uiso 1 1 d . . . D 1
O8W O -0.3642(17) 0.9727(14) -0.0629(10) 0.055(6) Uiso 1 1 d . . . E 1
O9W O 0.0936(18) 0.7479(16) 0.4282(11) 0.066(7) Uiso 1 1 d . . . A 1
O10W O -0.294(2) 0.551(2) -0.0229(14) 0.023(8) Uiso 0.5 1 d . . P F 1
O11W O -0.482(3) 0.431(3) 0.0340(19) 0.051(11) Uiso 0.5 1 d . . P G 1
O12W O 0.094(4) 0.528(3) 0.013(2) 0.067(14) Uiso 0.5 1 d . . P A 1
O13W O 0.165(4) 0.602(3) 0.021(2) 0.072(15) Uiso 0.5 1 d . . P H 2

loop_
_atom_site_aniso_label
_atom_site_aniso_U_11
_atom_site_aniso_U_22
_atom_site_aniso_U_33
_atom_site_aniso_U_23
_atom_site_aniso_U_13
_atom_site_aniso_U_12
W1 0.0114(4) 0.0228(5) 0.0152(5) 0.0048(4) 0.0056(4) 0.0002(4)
W2 0.0145(4) 0.0268(6) 0.0149(5) 0.0015(4) 0.0048(4) -0.0018(4)
W3 0.0120(4) 0.0242(5) 0.0141(5) 0.0075(4) 0.0034(4) 0.0004(4)
W4 0.0107(4) 0.0214(5) 0.0174(5) 0.0046(4) 0.0051(4) 0.0034(4)
W5 0.0136(4) 0.0200(5) 0.0214(6) 0.0031(4) 0.0062(4) 0.0009(4)
W6 0.0116(4) 0.0230(5) 0.0186(5) 0.0043(4) 0.0045(4) 0.0000(4)
W7 0.0111(4) 0.0213(5) 0.0169(5) 0.0071(4) 0.0042(4) 0.0036(4)
W8 0.0137(4) 0.0194(5) 0.0196(6) 0.0029(4) 0.0035(4) 0.0023(4)
W9 0.0115(4) 0.0229(5) 0.0174(5) 0.0031(4) 0.0026(4) 0.0012(4)
W10 0.0184(5) 0.0315(6) 0.0173(6) 0.0008(5) 0.0048(4) 0.0029(4)
Si1 0.008(3) 0.019(3) 0.015(4) 0.005(3) 0.003(3) 0.002(2)
Ni1 0.0101(13) 0.0243(17) 0.0228(18) 0.0123(15) 0.0050(12) 0.0046(12)
Ni2 0.0071(12) 0.0178(15) 0.0206(17) 0.0129(14) 0.0049(12) 0.0025(11)
Cs1 0.0238(8) 0.0327(10) 0.0294(10) -0.0020(8) 0.0024(7) -0.0052(7)
Cs2 0.0321(9) 0.0440(11) 0.0350(11) 0.0011(9) 0.0103(8) 0.0009(8)
Cs3 0.0227(8) 0.0309(9) 0.0392(11) -0.0051(8) -0.0004(7) 0.0018(7)
Cs4 0.0265(8) 0.0512(12) 0.0458(12) 0.0092(10) 0.0138(8) -0.0062(8)
Cs5 0.0364(10) 0.0410(12) 0.0755(16) -0.0005(11) 0.0160(10) -0.0023(8)
Na1 0.031(5) 0.034(6) 0.026(6) 0.000(5) -0.003(5) 0.001(5)

loop_
_atom_type_symbol
_atom_type_description
_atom_type_scat_dispersion_real
_atom_type_scat_dispersion_imag
_atom_type_scat_source
O O 0.0106 0.0060 'International Tables Vol C Tables 4.2.6.8 and 6.1.1.4'
H H 0.0000 0.0000 'International Tables Vol C Tables 4.2.6.8 and 6.1.1.4'
Na Na 0.0362 0.0249 'International Tables Vol C Tables 4.2.6.8 and 6.1.1.4'
Si Si 0.0817 0.0704 'International Tables Vol C Tables 4.2.6.8 and 6.1.1.4'
Ni Ni 0.3393 1.1124 'International Tables Vol C Tables 4.2.6.8 and 6.1.1.4'
Cs Cs -0.3680 2.1192 'International Tables Vol C Tables 4.2.6.8 and 6.1.1.4'
W W -0.8490 6.8722 'International Tables Vol C Tables 4.2.6.8 and 6.1.1.4'

loop_
_geom_angle_atom_site_label_1
_geom_angle_atom_site_label_2
_geom_angle_atom_site_label_3
_geom_angle
_geom_angle_site_symmetry_1
_geom_angle_site_symmetry_3
_geom_angle_publ_flag
O1T W1 O14 103.2(7) . . ?
O1T W1 O12 99.9(7) . . ?
O14 W1 O12 91.6(7) . . ?
O1T W1 O19 102.2(7) . . ?
O14 W1 O19 87.0(7) . . ?
O12 W1 O19 157.6(6) . . ?
O1T W1 O13 98.8(7) . . ?
O14 W1 O13 157.8(7) . . ?
O12 W1 O13 86.8(7) . . ?
O19 W1 O13 86.2(6) . . ?
O1T W1 O1SI 169.7(7) . . ?
O14 W1 O1SI 85.1(6) . . ?
O12 W1 O1SI 73.4(6) . . ?
O19 W1 O1SI 84.2(6) . . ?
O13 W1 O1SI 73.3(6) . . ?
O1T W1 Cs5 45.6(5) . 2_455 ?
O14 W1 Cs5 58.5(5) . 2_455 ?
O12 W1 Cs5 91.8(5) . 2_455 ?
O19 W1 Cs5 106.3(4) . 2_455 ?
O13 W1 Cs5 143.6(5) . 2_455 ?
O1SI W1 Cs5 140.6(4) . 2_455 ?
O1T W1 Cs4 52.6(6) . . ?
O14 W1 Cs4 101.6(4) . . ?
O12 W1 Cs4 151.4(5) . . ?
O19 W1 Cs4 49.8(5) . . ?
O13 W1 Cs4 89.9(4) . . ?
O1SI W1 Cs4 132.4(4) . . ?
Cs5 W1 Cs4 74.36(4) 2_455 . ?
O2T W2 O25 102.9(8) . . ?
O2T W2 O26 102.8(7) . . ?
O25 W2 O26 90.9(7) . . ?
O2T W2 O12 100.2(7) . . ?
O25 W2 O12 89.7(7) . . ?
O26 W2 O12 156.3(7) . . ?
O2T W2 O23 98.2(7) . . ?
O25 W2 O23 158.5(7) . . ?
O26 W2 O23 88.4(7) . . ?
O12 W2 O23 82.6(6) . . ?
O2T W2 O1SI 169.1(7) . . ?
O25 W2 O1SI 85.2(6) . . ?
O26 W2 O1SI 84.2(6) . . ?
O12 W2 O1SI 72.3(6) . . ?
O23 W2 O1SI 73.4(6) . . ?
O2T W2 Cs1 53.7(5) . . ?
O25 W2 Cs1 111.9(5) . . ?
O26 W2 Cs1 50.8(5) . . ?
O12 W2 Cs1 148.3(5) . . ?
O23 W2 Cs1 83.9(4) . . ?
O1SI W2 Cs1 130.2(3) . . ?
O2T W2 Cs4 51.1(6) . 2_455 ?
O25 W2 Cs4 52.0(5) . 2_455 ?
O26 W2 Cs4 104.1(5) . 2_455 ?
O12 W2 Cs4 94.8(5) . 2_455 ?
O23 W2 Cs4 148.4(5) . 2_455 ?
O1SI W2 Cs4 135.8(4) . 2_455 ?
Cs1 W2 Cs4 82.10(4) . 2_455 ?
O3T W3 O37 103.1(7) . . ?
O3T W3 O38 101.8(7) . . ?
O37 W3 O38 88.2(7) . . ?
O3T W3 O23 97.5(7) . . ?
O37 W3 O23 91.4(7) . . ?
O38 W3 O23 160.3(7) . . ?
O3T W3 O13 98.4(7) . . ?
O37 W3 O13 158.5(7) . . ?
O38 W3 O13 85.4(7) . . ?
O23 W3 O13 87.8(7) . . ?
O3T W3 O1SI 169.5(6) . . ?
O37 W3 O1SI 84.9(6) . . ?
O38 W3 O1SI 85.2(6) . . ?
O23 W3 O1SI 75.2(6) . . ?
O13 W3 O1SI 74.1(6) . . ?
O3T W3 Cs3 55.9(5) . . ?
O37 W3 Cs3 55.8(5) . . ?
O38 W3 Cs3 123.1(5) . . ?
O23 W3 Cs3 71.7(4) . . ?
O13 W3 Cs3 142.8(5) . . ?
O1SI W3 Cs3 126.6(3) . . ?
O3T W3 Cs5 47.2(5) . . ?
O37 W3 Cs5 102.9(5) . . ?
O38 W3 Cs5 54.8(5) . . ?
O23 W3 Cs5 143.8(5) . . ?
O13 W3 Cs5 90.2(5) . . ?
O1SI W3 Cs5 138.4(4) . . ?
Cs3 W3 Cs5 88.97(4) . . ?
O4T W4 O4A 101.2(7) . . ?
O4T W4 O45 98.6(7) . . ?
O4A W4 O45 92.5(7) . . ?
O4T W4 O49 100.9(7) . . ?
O4A W4 O49 92.7(7) . . ?
O45 W4 O49 158.4(6) . . ?
O4T W4 O14 97.4(7) . . ?
O4A W4 O14 161.4(6) . . ?
O45 W4 O14 85.3(6) . . ?
O49 W4 O14 83.1(7) . . ?
O4T W4 O2SI 173.2(6) . . ?
O4A W4 O2SI 79.3(6) . . ?
O45 W4 O2SI 74.7(6) . . ?
O49 W4 O2SI 85.8(6) . . ?
O14 W4 O2SI 82.3(6) . . ?
O4T W4 Cs5 51.3(6) . 2_455 ?
O4A W4 Cs5 152.1(5) . 2_455 ?
O45 W4 Cs5 88.0(5) . 2_455 ?
O49 W4 Cs5 97.0(5) . 2_455 ?
O14 W4 Cs5 46.4(4) . 2_455 ?
O2SI W4 Cs5 127.3(4) . 2_455 ?
O5T W5 O5 100.0(8) . . ?
O5T W5 O45 99.3(7) . . ?
O5 W5 O45 93.6(7) . . ?
O5T W5 O56 102.0(7) . . ?
O5 W5 O56 93.5(7) . . ?
O45 W5 O56 156.0(6) . . ?
O5T W5 O25 97.3(7) . . ?
O5 W5 O25 162.7(7) . . ?
O45 W5 O25 83.7(6) . . ?
O56 W5 O25 82.7(6) . . ?
O5T W5 O2SI 174.1(6) . . ?
O5 W5 O2SI 81.4(6) . . ?
O45 W5 O2SI 74.8(6) . . ?
O56 W5 O2SI 83.6(6) . . ?
O25 W5 O2SI 81.4(6) . . ?
O5T W5 Cs3 61.3(6) . 2 ?
O5 W5 Cs3 74.6(5) . 2 ?
O45 W5 Cs3 154.0(5) . 2 ?
O56 W5 Cs3 49.8(5) . 2 ?
O25 W5 Cs3 114.3(4) . 2 ?
O2SI W5 Cs3 124.5(3) . 2 ?
O5T W5 Cs4 45.6(6) . 2_455 ?
O5 W5 Cs4 145.2(5) . 2_455 ?
O45 W5 Cs4 88.4(5) . 2_455 ?
O56 W5 Cs4 98.6(5) . 2_455 ?
O25 W5 Cs4 52.0(4) . 2_455 ?
O2SI W5 Cs4 132.2(4) . 2_455 ?
Cs3 W5 Cs4 88.73(4) 2 2_455 ?
O5T W5 Cs2 47.0(6) . 3_575 ?
O5 W5 Cs2 60.3(5) . 3_575 ?
O45 W5 Cs2 78.0(5) . 3_575 ?
O56 W5 Cs2 125.2(5) . 3_575 ?
O25 W5 Cs2 134.8(4) . 3_575 ?
O2SI W5 Cs2 130.9(4) . 3_575 ?
Cs3 W5 Cs2 76.03(4) 2 3_575 ?
Cs4 W5 Cs2 86.34(4) 2_455 3_575 ?
O6T W6 O6A 101.2(7) . . ?
O6T W6 O56 102.3(7) . . ?
O6A W6 O56 94.2(7) . . ?
O6T W6 O67 99.2(7) . . ?
O6A W6 O67 90.8(7) . . ?
O56 W6 O67 156.5(6) . . ?
O6T W6 O26 96.7(7) . . ?
O6A W6 O26 162.0(7) . . ?
O56 W6 O26 83.6(7) . . ?
O67 W6 O26 84.6(7) . . ?
O6T W6 O3SI 173.5(6) . . ?
O6A W6 O3SI 79.1(6) . . ?
O56 W6 O3SI 84.1(6) . . ?
O67 W6 O3SI 74.3(6) . . ?
O26 W6 O3SI 82.9(6) . . ?
O6T W6 Cs3 61.7(5) . 2 ?
O6A W6 Cs3 75.8(5) . 2 ?
O56 W6 Cs3 49.8(5) . 2 ?
O67 W6 Cs3 153.0(4) . 2 ?
O26 W6 Cs3 114.9(4) . 2 ?
O3SI W6 Cs3 124.4(4) . 2 ?
O6T W6 Cs1 49.1(5) . . ?
O6A W6 Cs1 146.6(5) . . ?
O56 W6 Cs1 105.8(5) . . ?
O67 W6 Cs1 81.4(5) . . ?
O26 W6 Cs1 49.7(4) . . ?
O3SI W6 Cs1 128.5(4) . . ?
Cs3 W6 Cs1 96.85(4) 2 . ?
O6T W6 Cs5 35.0(5) . 2 ?
O6A W6 Cs5 78.7(5) . 2 ?
O56 W6 Cs5 130.5(4) . 2 ?
O67 W6 Cs5 73.1(4) . 2 ?
O26 W6 Cs5 116.2(4) . 2 ?
O3SI W6 Cs5 139.9(4) . 2 ?
Cs3 W6 Cs5 81.26(4) 2 2 ?
Cs1 W6 Cs5 67.94(4) . 2 ?
O7T W7 O7A 101.4(8) . . ?
O7T W7 O78 102.0(7) . . ?
O7A W7 O78 94.2(7) . . ?
O7T W7 O67 99.5(7) . . ?
O7A W7 O67 92.1(7) . . ?
O78 W7 O67 155.9(6) . . ?
O7T W7 O37 97.9(7) . . ?
O7A W7 O37 160.6(7) . . ?
O78 W7 O37 82.8(7) . . ?
O67 W7 O37 83.6(7) . . ?
O7T W7 O3SI 172.5(7) . . ?
O7A W7 O3SI 79.3(6) . . ?
O78 W7 O3SI 85.3(6) . . ?
O67 W7 O3SI 73.0(6) . . ?
O37 W7 O3SI 81.3(6) . . ?
O7T W7 Cs1 51.4(5) . 2_545 ?
O7A W7 Cs1 94.1(5) . 2_545 ?
O78 W7 Cs1 51.6(4) . 2_545 ?
O67 W7 Cs1 150.9(4) . 2_545 ?
O37 W7 Cs1 98.9(5) . 2_545 ?
O3SI W7 Cs1 136.1(4) . 2_545 ?
O7T W7 Cs4 37.7(6) . 1_655 ?
O7A W7 Cs4 72.3(5) . 1_655 ?
O78 W7 Cs4 126.9(5) . 1_655 ?
O67 W7 Cs4 77.1(4) . 1_655 ?
O37 W7 Cs4 124.5(4) . 1_655 ?
O3SI W7 Cs4 137.6(4) . 1_655 ?
Cs1 W7 Cs4 77.73(4) 2_545 1_655 ?
O7T W7 Cs3 60.4(6) . . ?
O7A W7 Cs3 151.3(5) . . ?
O78 W7 Cs3 110.6(5) . . ?
O67 W7 Cs3 71.3(5) . . ?
O37 W7 Cs3 43.4(4) . . ?
O3SI W7 Cs3 115.8(4) . . ?
Cs1 W7 Cs3 90.52(4) 2_545 . ?
Cs4 W7 Cs3 81.05(4) 1_655 . ?
O8T W8 O810 101.6(7) . . ?
O8T W8 O89 100.1(7) . . ?
O810 W8 O89 89.6(7) . . ?
O8T W8 O78 100.9(7) . . ?
O810 W8 O78 92.1(7) . . ?
O89 W8 O78 158.2(7) . . ?
O8T W8 O38 99.4(7) . . ?
O810 W8 O38 159.0(7) . . ?
O89 W8 O38 86.0(7) . . ?
O78 W8 O38 84.6(7) . . ?
O8T W8 O4SI 172.6(6) . . ?
O810 W8 O4SI 74.5(6) . . ?
O89 W8 O4SI 73.9(6) . . ?
O78 W8 O4SI 85.6(6) . . ?
O38 W8 O4SI 84.6(6) . . ?
O8T W8 Cs1 47.9(5) . 2_545 ?
O810 W8 Cs1 94.8(5) . 2_545 ?
O89 W8 Cs1 147.9(5) . 2_545 ?
O78 W8 Cs1 53.6(4) . 2_545 ?
O38 W8 Cs1 99.8(4) . 2_545 ?
O4SI W8 Cs1 137.8(4) . 2_545 ?
O8T W8 Cs5 51.7(6) . . ?
O810 W8 Cs5 153.1(5) . . ?
O89 W8 Cs5 92.1(5) . . ?
O78 W8 Cs5 96.1(5) . . ?
O38 W8 Cs5 47.8(5) . . ?
O4SI W8 Cs5 131.6(4) . . ?
Cs1 W8 Cs5 70.26(4) 2_545 . ?
O9T W9 O910 100.1(7) . . ?
O9T W9 O49 100.3(7) . . ?
O910 W9 O49 91.8(7) . . ?
O9T W9 O19 100.5(7) . . ?
O910 W9 O19 159.3(6) . . ?
O49 W9 O19 85.5(7) . . ?
O9T W9 O89 100.3(7) . . ?
O910 W9 O89 89.7(7) . . ?
O49 W9 O89 158.7(6) . . ?
O19 W9 O89 85.6(7) . . ?
O9T W9 O4SI 172.6(7) . . ?
O910 W9 O4SI 75.0(6) . . ?
O49 W9 O4SI 85.6(6) . . ?
O19 W9 O4SI 84.3(6) . . ?
O89 W9 O4SI 74.3(6) . . ?
O9T W9 Cs4 47.3(6) . . ?
O910 W9 Cs4 146.3(5) . . ?
O49 W9 Cs4 101.2(5) . . ?
O19 W9 Cs4 53.8(4) . . ?
O89 W9 Cs4 89.0(5) . . ?
O4SI W9 Cs4 136.3(4) . . ?
O10T W10 O10A 103.1(8) . . ?
O10T W10 O10B 104.1(7) . . ?
O10A W10 O10B 98.0(7) . . ?
O10T W10 O910 93.9(7) . . ?
O10A W10 O910 88.2(7) . . ?
O10B W10 O910 159.0(7) . . ?
O10T W10 O810 93.4(7) . . ?
O10A W10 O810 160.3(7) . . ?
O10B W10 O810 88.2(6) . . ?
O910 W10 O810 79.9(6) . . ?
O10T W10 O4SI 159.1(6) . . ?
O10A W10 O4SI 90.7(7) . . ?
O10B W10 O4SI 89.2(6) . . ?
O910 W10 O4SI 70.5(6) . . ?
O810 W10 O4SI 70.7(6) . . ?
O10T W10 Cs2 51.2(5) . . ?
O10A W10 Cs2 109.9(5) . . ?
O10B W10 Cs2 53.0(5) . . ?
O910 W10 Cs2 142.8(4) . . ?
O810 W10 Cs2 88.8(4) . . ?
O4SI W10 Cs2 138.2(4) . . ?
O10T W10 Cs3 43.9(5) . 4_575 ?
O10A W10 Cs3 60.0(5) . 4_575 ?
O10B W10 Cs3 115.9(5) . 4_575 ?
O910 W10 Cs3 84.6(4) . 4_575 ?
O810 W10 Cs3 133.3(4) . 4_575 ?
O4SI W10 Cs3 142.4(4) . 4_575 ?
Cs2 W10 Cs3 77.70(4) . 4_575 ?
O2SI Si1 O3SI 110.9(8) . . ?
O2SI Si1 O1SI 109.0(8) . . ?
O3SI Si1 O1SI 109.4(8) . . ?
O2SI Si1 O4SI 108.8(8) . . ?
O3SI Si1 O4SI 109.8(8) . . ?
O1SI Si1 O4SI 108.9(8) . . ?
O1NI Ni1 O1NI 85.6(6) 3_575 . ?
O1NI Ni1 O5 86.9(6) 3_575 . ?
O1NI Ni1 O5 89.1(6) . . ?
O1NI Ni1 O10A 96.3(6) 3_575 . ?
O1NI Ni1 O10A 100.2(6) . . ?
O5 Ni1 O10A 170.3(6) . . ?
O1NI Ni1 O4A 171.8(7) 3_575 . ?
O1NI Ni1 O4A 99.8(6) . . ?
O5 Ni1 O4A 86.9(6) . . ?
O10A Ni1 O4A 88.9(6) . . ?
O1NI Ni1 O2SI 96.8(6) 3_575 . ?
O1NI Ni1 O2SI 166.5(6) . . ?
O5 Ni1 O2SI 77.8(6) . . ?
O10A Ni1 O2SI 92.8(6) . . ?
O4A Ni1 O2SI 76.6(6) . . ?
O1NI Ni1 Ni1 42.8(4) 3_575 3_575 ?
O1NI Ni1 Ni1 42.7(4) . 3_575 ?
O5 Ni1 Ni1 87.3(4) . 3_575 ?
O10A Ni1 Ni1 101.3(5) . 3_575 ?
O4A Ni1 Ni1 142.1(5) . 3_575 ?
O2SI Ni1 Ni1 138.0(4) . 3_575 ?
O10B Ni2 O1W 92.2(7) . . ?
O10B Ni2 O1NI 96.2(6) . 3_575 ?
O1W Ni2 O1NI 95.2(6) . 3_575 ?
O10B Ni2 O7A 91.8(6) . . ?
O1W Ni2 O7A 90.3(7) . . ?
O1NI Ni2 O7A 170.1(7) 3_575 . ?
O10B Ni2 O6A 168.7(7) . . ?
O1W Ni2 O6A 98.9(6) . . ?
O1NI Ni2 O6A 84.7(6) 3_575 . ?
O7A Ni2 O6A 86.2(6) . . ?
O10B Ni2 O3SI 92.1(6) . . ?
O1W Ni2 O3SI 168.2(6) . . ?
O1NI Ni2 O3SI 95.3(6) 3_575 . ?
O7A Ni2 O3SI 78.6(6) . . ?
O6A Ni2 O3SI 76.6(6) . . ?
O10B Ni2 Cs2 44.1(5) . . ?
O1W Ni2 Cs2 48.4(5) . . ?
O1NI Ni2 Cs2 102.7(5) 3_575 . ?
O7A Ni2 Cs2 87.2(5) . . ?
O6A Ni2 Cs2 146.6(5) . . ?
O3SI Ni2 Cs2 133.6(4) . . ?
Ni1 O1NI Ni2 124.7(8) 3_575 3_575 ?
Ni1 O1NI Ni1 94.4(6) 3_575 . ?
Ni2 O1NI Ni1 129.0(8) 3_575 . ?
Si1 O1SI W3 124.6(8) . . ?
Si1 O1SI W2 122.1(8) . . ?
W3 O1SI W2 92.5(5) . . ?
Si1 O1SI W1 123.8(8) . . ?
W3 O1SI W1 92.8(5) . . ?
W2 O1SI W1 92.1(5) . . ?
W1 O1T Cs5 109.8(7) . 2_455 ?
W1 O1T Cs4 103.6(7) . . ?
Cs5 O1T Cs4 99.8(4) 2_455 . ?
W1 O1T Cs2 135.8(7) . 4_576 ?
Cs5 O1T Cs2 92.8(4) 2_455 4_576 ?
Cs4 O1T Cs2 109.4(4) . 4_576 ?
Si1 O2SI Ni1 122.4(8) . . ?
Si1 O2SI W5 126.6(8) . . ?
Ni1 O2SI W5 88.6(5) . . ?
Si1 O2SI W4 126.7(8) . . ?
Ni1 O2SI W4 90.4(5) . . ?
W5 O2SI W4 90.9(5) . . ?
W2 O2T Cs4 104.0(7) . 2_455 ?
W2 O2T Cs1 101.1(7) . . ?
Cs4 O2T Cs1 108.0(5) 2_455 . ?
W3 O3T Na1 128.4(8) . 2_445 ?
W3 O3T Cs5 107.3(7) . . ?
Na1 O3T Cs5 107.3(6) 2_445 . ?
W3 O3T Cs3 97.3(6) . . ?
Na1 O3T Cs3 95.6(5) 2_445 . ?
Cs5 O3T Cs3 122.0(5) . . ?
Si1 O3SI Ni2 123.4(8) . . ?
Si1 O3SI W6 125.3(9) . . ?
Ni2 O3SI W6 91.3(5) . . ?
Si1 O3SI W7 125.6(8) . . ?
Ni2 O3SI W7 89.4(5) . . ?
W6 O3SI W7 91.3(5) . . ?
W4 O4A Ni1 113.7(8) . . ?
W4 O4T Na1 145.5(9) . . ?
W4 O4T Cs5 106.1(7) . 2_455 ?
Na1 O4T Cs5 95.0(6) . 2_455 ?
Si1 O4SI W9 125.4(8) . . ?
Si1 O4SI W10 121.1(8) . . ?
W9 O4SI W10 94.0(5) . . ?
Si1 O4SI W8 123.3(8) . . ?
W9 O4SI W8 90.7(5) . . ?
W10 O4SI W8 93.6(6) . . ?
W5 O5 Ni1 112.2(8) . . ?
W5 O5 Cs2 94.8(6) . 3_575 ?
Ni1 O5 Cs2 139.8(6) . 3_575 ?
W5 O5T Cs4 110.4(8) . 2_455 ?
W5 O5T Cs2 109.9(7) . 3_575 ?
Cs4 O5T Cs2 125.4(6) 2_455 3_575 ?
W5 O5T Cs3 92.1(6) . 2 ?
Cs4 O5T Cs3 117.1(5) 2_455 2 ?
Cs2 O5T Cs3 96.5(5) 3_575 2 ?
W6 O6T Cs5 126.1(7) . 2 ?
W6 O6T Cs1 106.9(7) . . ?
Cs5 O6T Cs1 96.7(4) 2 . ?
W6 O6T Cs3 92.0(6) . 2 ?
Cs5 O6T Cs3 111.0(5) 2 2 ?
Cs1 O6T Cs3 127.4(5) . 2 ?
W6 O6A Ni2 112.9(8) . . ?
W7 O7T Cs4 122.7(8) . 1_655 ?
W7 O7T Cs1 105.1(7) . 2_545 ?
Cs4 O7T Cs1 109.6(5) 1_655 2_545 ?
W7 O7T Cs3 96.5(7) . . ?
Cs4 O7T Cs3 108.0(4) 1_655 . ?
Cs1 O7T Cs3 114.8(5) 2_545 . ?
W7 O7A Ni2 112.6(8) . . ?
W8 O8T Cs1 108.2(7) . 2_545 ?
W8 O8T Cs5 104.4(7) . . ?
Cs1 O8T Cs5 92.6(4) 2_545 . ?
W8 O8T Cs2 151.5(7) . 3_565 ?
Cs1 O8T Cs2 96.0(4) 2_545 3_565 ?
Cs5 O8T Cs2 88.9(4) . 3_565 ?
W9 O9T Cs4 108.3(7) . . ?
W10 O10A Ni1 136.8(9) . . ?
W10 O10A Cs3 93.7(6) . 4_575 ?
Ni1 O10A Cs3 124.1(6) . 4_575 ?
W10 O10T Cs3 112.1(7) . 4_575 ?
W10 O10T Cs2 103.5(6) . . ?
Cs3 O10T Cs2 108.1(5) 4_575 . ?
W10 O10T Cs1 138.9(8) . 4_575 ?
Cs3 O10T Cs1 94.5(4) 4_575 4_575 ?
Cs2 O10T Cs1 96.8(4) . 4_575 ?
W10 O10B Ni2 141.9(9) . . ?
W10 O10B Cs2 100.9(6) . . ?
Ni2 O10B Cs2 110.8(6) . . ?
W1 O12 W2 122.0(8) . . ?
W1 O13 W3 119.7(8) . . ?
W1 O14 W4 152.3(9) . . ?
W1 O14 Cs5 92.6(5) . 2_455 ?
W4 O14 Cs5 107.6(5) . 2_455 ?
W1 O19 W9 150.1(9) . . ?
W1 O19 Cs4 103.3(6) . . ?
W9 O19 Cs4 97.1(5) . . ?
W3 O23 W2 118.8(8) . . ?
W3 O23 Cs3 78.6(5) . . ?
W2 O23 Cs3 133.9(6) . . ?
W2 O25 W5 149.7(9) . . ?
W2 O25 Cs4 101.3(6) . 2_455 ?
W5 O25 Cs4 98.0(5) . 2_455 ?
W2 O26 W6 149.2(9) . . ?
W2 O26 Cs1 101.8(6) . . ?
W6 O26 Cs1 101.6(5) . . ?
W3 O37 W7 151.7(9) . . ?
W3 O37 Cs3 94.6(6) . . ?
W7 O37 Cs3 111.1(6) . . ?
W3 O38 W8 148.8(9) . . ?
W3 O38 Cs5 95.4(6) . . ?
W8 O38 Cs5 105.2(6) . . ?
W5 O45 W4 118.4(8) . . ?
W9 O49 W4 152.8(9) . . ?
W6 O56 W5 156.8(9) . . ?
W6 O56 Cs3 101.3(6) . 2 ?
W5 O56 Cs3 101.2(6) . 2 ?
W6 O67 W7 120.6(8) . . ?
W7 O78 W8 155.4(9) . . ?
W7 O78 Cs1 101.6(5) . 2_545 ?
W8 O78 Cs1 98.1(5) . 2_545 ?
W8 O89 W9 120.9(8) . . ?
W8 O810 W10 121.0(8) . . ?
W9 O910 W10 120.2(8) . . ?
O8T Cs1 O26 131.7(4) 2 . ?
O8T Cs1 O10W 117.1(6) 2 4_676 ?
O26 Cs1 O10W 110.9(6) . 4_676 ?
O8T Cs1 O6T 82.2(4) 2 . ?
O26 Cs1 O6T 51.8(4) . . ?
O10W Cs1 O6T 158.8(6) 4_676 . ?
O8T Cs1 O12W 65.6(9) 2 2 ?
O26 Cs1 O12W 162.0(9) . 2 ?
O10W Cs1 O12W 53.1(10) 4_676 2 ?
O6T Cs1 O12W 141.0(9) . 2 ?
O8T Cs1 O2T 165.3(4) 2 . ?
O26 Cs1 O2T 51.9(4) . . ?
O10W Cs1 O2T 63.7(6) 4_676 . ?
O6T Cs1 O2T 95.4(4) . . ?
O12W Cs1 O2T 110.1(9) 2 . ?
O8T Cs1 O4W 67.2(4) 2 . ?
O26 Cs1 O4W 77.6(4) . . ?
O10W Cs1 O4W 131.0(7) 4_676 . ?
O6T Cs1 O4W 62.5(4) . . ?
O12W Cs1 O4W 118.4(9) 2 . ?
O2T Cs1 O4W 124.4(4) . . ?
O8T Cs1 O78 52.0(4) 2 2 ?
O26 Cs1 O78 119.2(4) . 2 ?
O10W Cs1 O78 106.3(6) 4_676 2 ?
O6T Cs1 O78 78.0(4) . 2 ?
O12W Cs1 O78 65.1(9) 2 2 ?
O2T Cs1 O78 113.3(4) . 2 ?
O4W Cs1 O78 110.6(4) . 2 ?
O8T Cs1 O10T 81.3(4) 2 4_676 ?
O26 Cs1 O10T 110.0(4) . 4_676 ?
O10W Cs1 O10T 70.9(6) 4_676 4_676 ?
O6T Cs1 O10T 123.6(4) . 4_676 ?
O12W Cs1 O10T 74.3(9) 2 4_676 ?
O2T Cs1 O10T 111.7(4) . 4_676 ?
O4W Cs1 O10T 61.3(5) . 4_676 ?
O78 Cs1 O10T 127.1(4) 2 4_676 ?
O8T Cs1 O7T 98.1(4) 2 2 ?
O26 Cs1 O7T 74.9(4) . 2 ?
O10W Cs1 O7T 104.2(6) 4_676 2 ?
O6T Cs1 O7T 62.1(4) . 2 ?
O12W Cs1 O7T 99.9(9) 2 2 ?
O2T Cs1 O7T 68.2(4) . 2 ?
O4W Cs1 O7T 124.1(5) . 2 ?
O78 Cs1 O7T 50.0(4) 2 2 ?
O10T Cs1 O7T 174.0(4) 4_676 2 ?
O8T Cs1 W2 158.3(3) 2 . ?
O26 Cs1 W2 27.4(3) . . ?
O10W Cs1 W2 84.5(6) 4_676 . ?
O6T Cs1 W2 76.3(3) . . ?
O12W Cs1 W2 134.8(9) 2 . ?
O2T Cs1 W2 25.2(3) . . ?
O4W Cs1 W2 100.4(3) . . ?
O78 Cs1 W2 123.6(3) 2 . ?
O10T Cs1 W2 109.0(3) 4_676 . ?
O7T Cs1 W2 73.6(3) 2 . ?
O8T Cs1 W8 23.9(3) 2 2 ?
O26 Cs1 W8 132.9(3) . 2 ?
O10W Cs1 W8 112.2(6) 4_676 2 ?
O6T Cs1 W8 81.6(3) . 2 ?
O12W Cs1 W8 59.9(9) 2 2 ?
O2T Cs1 W8 141.4(3) . 2 ?
O4W Cs1 W8 88.3(3) . 2 ?
O78 Cs1 W8 28.3(3) 2 2 ?
O10T Cs1 W8 101.5(3) 4_676 2 ?
O7T Cs1 W8 76.8(3) 2 2 ?
W2 Cs1 W8 148.86(5) . 2 ?
O10T Cs2 O10B 51.3(4) . . ?
O10T Cs2 O5T 77.7(4) . 3_575 ?
O10B Cs2 O5T 100.8(4) . 3_575 ?
O10T Cs2 O7W 138.4(5) . 3_565 ?
O10B Cs2 O7W 133.7(5) . 3_565 ?
O5T Cs2 O7W 125.0(5) 3_575 3_565 ?
O10T Cs2 O4W 62.2(5) . 4_575 ?
O10B Cs2 O4W 112.2(4) . 4_575 ?
O5T Cs2 O4W 49.6(4) 3_575 4_575 ?
O7W Cs2 O4W 103.7(5) 3_565 4_575 ?
O10T Cs2 O1W 98.8(4) . . ?
O10B Cs2 O1W 51.8(4) . . ?
O5T Cs2 O1W 94.2(4) 3_575 . ?
O7W Cs2 O1W 111.9(5) 3_565 . ?
O4W Cs2 O1W 140.3(4) 4_575 . ?
O10T Cs2 O8T 80.0(4) . 3_565 ?
O10B Cs2 O8T 111.8(4) . 3_565 ?
O5T Cs2 O8T 113.2(4) 3_575 3_565 ?
O7W Cs2 O8T 59.5(5) 3_565 3_565 ?
O4W Cs2 O8T 64.3(4) 4_575 3_565 ?
O1W Cs2 O8T 151.3(4) . 3_565 ?
O10T Cs2 O3W 146.9(4) . 4_675 ?
O10B Cs2 O3W 110.7(4) . 4_675 ?
O5T Cs2 O3W 79.8(4) 3_575 4_675 ?
O7W Cs2 O3W 74.7(5) 3_565 4_675 ?
O4W Cs2 O3W 117.7(5) 4_575 4_675 ?
O1W Cs2 O3W 59.0(4) . 4_675 ?
O8T Cs2 O3W 131.7(4) 3_565 4_675 ?
O10T Cs2 O1T 122.2(4) . 4_675 ?
O10B Cs2 O1T 160.8(4) . 4_675 ?
O5T Cs2 O1T 60.5(4) 3_575 4_675 ?
O7W Cs2 O1T 64.5(5) 3_565 4_675 ?
O4W Cs2 O1T 60.4(4) 4_575 4_675 ?
O1W Cs2 O1T 120.9(4) . 4_675 ?
O8T Cs2 O1T 81.9(4) 3_565 4_675 ?
O3W Cs2 O1T 64.1(4) 4_675 4_675 ?
O10T Cs2 O5 69.0(4) . 3_575 ?
O10B Cs2 O5 60.2(4) . 3_575 ?
O5T Cs2 O5 45.5(4) 3_575 3_575 ?
O7W Cs2 O5 152.5(5) 3_565 3_575 ?
O4W Cs2 O5 86.5(4) 4_575 3_575 ?
O1W Cs2 O5 53.8(4) . 3_575 ?
O8T Cs2 O5 145.0(3) 3_565 3_575 ?
O3W Cs2 O5 77.9(4) 4_675 3_575 ?
O1T Cs2 O5 100.8(4) 4_675 3_575 ?
O10T Cs2 O12W 72.4(8) . . ?
O10B Cs2 O12W 66.2(8) . . ?
O5T Cs2 O12W 149.1(8) 3_575 . ?
O7W Cs2 O12W 76.0(9) 3_565 . ?
O4W Cs2 O12W 107.4(8) 4_575 . ?
O1W Cs2 O12W 97.9(8) . . ?
O8T Cs2 O12W 54.1(8) 3_565 . ?
O3W Cs2 O12W 130.5(8) 4_675 . ?
O1T Cs2 O12W 132.0(8) 4_675 . ?
O5 Cs2 O12W 125.8(8) 3_575 . ?
O10T Cs2 W10 25.4(3) . . ?
O10B Cs2 W10 26.0(3) . . ?
O5T Cs2 W10 89.9(3) 3_575 . ?
O7W Cs2 W10 142.0(4) 3_565 . ?
O4W Cs2 W10 87.1(3) 4_575 . ?
O1W Cs2 W10 75.7(3) . . ?
O8T Cs2 W10 95.3(3) 3_565 . ?
O3W Cs2 W10 132.2(3) 4_675 . ?
O1T Cs2 W10 145.3(3) 4_675 . ?
O5 Cs2 W10 62.7(2) 3_575 . ?
O12W Cs2 W10 66.1(8) . . ?
O10T Cs3 O56 112.3(4) 4_676 2_545 ?
O10T Cs3 O37 126.2(4) 4_676 . ?
O56 Cs3 O37 109.1(4) 2_545 . ?
O10T Cs3 O3T 133.7(4) 4_676 . ?
O56 Cs3 O3T 109.0(4) 2_545 . ?
O37 Cs3 O3T 53.2(4) . . ?
O10T Cs3 O5T 77.6(4) 4_676 2_545 ?
O56 Cs3 O5T 52.1(4) 2_545 2_545 ?
O37 Cs3 O5T 103.6(4) . 2_545 ?
O3T Cs3 O5T 147.2(4) . 2_545 ?
O10T Cs3 O6T 163.6(4) 4_676 2_545 ?
O56 Cs3 O6T 51.7(4) 2_545 2_545 ?
O37 Cs3 O6T 68.2(4) . 2_545 ?
O3T Cs3 O6T 59.5(4) . 2_545 ?
O5T Cs3 O6T 92.0(4) 2_545 2_545 ?
O10T Cs3 O10A 50.0(4) 4_676 4_676 ?
O56 Cs3 O10A 86.5(4) 2_545 4_676 ?
O37 Cs3 O10A 162.2(4) . 4_676 ?
O3T Cs3 O10A 114.4(4) . 4_676 ?
O5T Cs3 O10A 92.7(4) 2_545 4_676 ?
O6T Cs3 O10A 119.0(4) 2_545 4_676 ?
O10T Cs3 O4W 61.9(5) 4_676 . ?
O56 Cs3 O4W 98.0(4) 2_545 . ?
O37 Cs3 O4W 79.9(4) . . ?
O3T Cs3 O4W 131.1(4) . . ?
O5T Cs3 O4W 46.9(4) 2_545 . ?
O6T Cs3 O4W 119.4(4) 2_545 . ?
O10A Cs3 O4W 107.1(4) 4_676 . ?
O10T Cs3 O9W 75.1(5) 4_676 . ?
O56 Cs3 O9W 144.5(5) 2_545 . ?
O37 Cs3 O9W 90.2(5) . . ?
O3T Cs3 O9W 59.0(5) . . ?
O5T Cs3 O9W 152.6(5) 2_545 . ?
O6T Cs3 O9W 115.3(5) 2_545 . ?
O10A Cs3 O9W 72.0(5) 4_676 . ?
O4W Cs3 O9W 114.9(5) . . ?
O10T Cs3 O23 96.6(4) 4_676 . ?
O56 Cs3 O23 150.9(4) 2_545 . ?
O37 Cs3 O23 46.2(4) . . ?
O3T Cs3 O23 46.6(4) . . ?
O5T Cs3 O23 136.9(4) 2_545 . ?
O6T Cs3 O23 99.6(3) 2_545 . ?
O10A Cs3 O23 116.3(4) 4_676 . ?
O4W Cs3 O23 92.4(4) . . ?
O9W Cs3 O23 45.3(5) . . ?
O10T Cs3 O8W 105.6(5) 4_676 4_676 ?
O56 Cs3 O8W 86.3(5) 2_545 4_676 ?
O37 Cs3 O8W 109.9(5) . 4_676 ?
O3T Cs3 O8W 57.0(5) . 4_676 ?
O5T Cs3 O8W 133.6(4) 2_545 4_676 ?
O6T Cs3 O8W 72.4(4) 2_545 4_676 ?
O10A Cs3 O8W 61.3(4) 4_676 4_676 ?
O4W Cs3 O8W 167.5(5) . 4_676 ?
O9W Cs3 O8W 58.8(5) . 4_676 ?
O23 Cs3 O8W 89.4(4) . 4_676 ?
O10T Cs3 O7T 126.3(4) 4_676 . ?
O56 Cs3 O7T 68.6(4) 2_545 . ?
O37 Cs3 O7T 46.3(4) . . ?
O3T Cs3 O7T 87.7(4) . . ?
O5T Cs3 O7T 61.2(4) 2_545 . ?
O6T Cs3 O7T 55.7(4) 2_545 . ?
O10A Cs3 O7T 151.5(4) 4_676 . ?
O4W Cs3 O7T 64.8(4) . . ?
O9W Cs3 O7T 136.6(5) . . ?
O23 Cs3 O7T 91.8(4) . . ?
O8W Cs3 O7T 127.5(4) 4_676 . ?
O9T Cs4 O5T 161.6(4) . 2_445 ?
O9T Cs4 O7T 124.2(4) . 1_455 ?
O5T Cs4 O7T 72.9(4) 2_445 1_455 ?
O9T Cs4 O5W 70.7(6) . . ?
O5T Cs4 O5W 107.8(6) 2_445 . ?
O7T Cs4 O5W 83.9(6) 1_455 . ?
O9T Cs4 O25 130.1(4) . 2_445 ?
O5T Cs4 O25 53.9(4) 2_445 2_445 ?
O7T Cs4 O25 80.7(4) 1_455 2_445 ?
O5W Cs4 O25 159.0(6) . 2_445 ?
O9T Cs4 O2T 92.3(4) . 2_445 ?
O5T Cs4 O2T 100.5(5) 2_445 2_445 ?
O7T Cs4 O2T 71.9(4) 1_455 2_445 ?
O5W Cs4 O2T 135.2(6) . 2_445 ?
O25 Cs4 O2T 51.6(4) 2_445 2_445 ?
O9T Cs4 O19 53.3(4) . . ?
O5T Cs4 O19 108.4(4) 2_445 . ?
O7T Cs4 O19 162.3(4) 1_455 . ?
O5W Cs4 O19 78.9(6) . . ?
O25 Cs4 O19 114.8(4) 2_445 . ?
O2T Cs4 O19 124.0(4) 2_445 . ?
O9T Cs4 O2W 86.1(4) . . ?
O5T Cs4 O2W 83.4(4) 2_445 . ?
O7T Cs4 O2W 138.1(4) 1_455 . ?
O5W Cs4 O2W 136.9(6) . . ?
O25 Cs4 O2W 57.5(4) 2_445 . ?
O2T Cs4 O2W 79.4(4) 2_445 . ?
O19 Cs4 O2W 58.3(4) . . ?
O9T Cs4 O1T 98.9(4) . . ?
O5T Cs4 O1T 64.1(4) 2_445 . ?
O7T Cs4 O1T 119.4(4) 1_455 . ?
O5W Cs4 O1T 71.7(6) . . ?
O25 Cs4 O1T 103.8(4) 2_445 . ?
O2T Cs4 O1T 153.1(4) 2_445 . ?
O19 Cs4 O1T 50.7(4) . . ?
O2W Cs4 O1T 77.0(4) . . ?
O9T Cs4 W9 24.5(3) . . ?
O5T Cs4 W9 137.3(3) 2_445 . ?
O7T Cs4 W9 147.4(3) 1_455 . ?
O5W Cs4 W9 75.1(5) . . ?
O25 Cs4 W9 124.7(3) 2_445 . ?
O2T Cs4 W9 106.1(3) 2_445 . ?
O19 Cs4 W9 29.0(3) . . ?
O2W Cs4 W9 69.7(3) . . ?
O1T Cs4 W9 77.6(3) . . ?
O9T Cs4 W2 110.9(3) . 2_445 ?
O5T Cs4 W2 78.2(3) 2_445 2_445 ?
O7T Cs4 W2 75.8(3) 1_455 2_445 ?
O5W Cs4 W2 156.3(5) . 2_445 ?
O25 Cs4 W2 26.7(3) 2_445 2_445 ?
O2T Cs4 W2 24.9(3) 2_445 2_445 ?
O19 Cs4 W2 121.9(3) . 2_445 ?
O2W Cs4 W2 65.7(3) . 2_445 ?
O1T Cs4 W2 129.4(3) . 2_445 ?
W9 Cs4 W2 116.60(5) . 2_445 ?
O9T Cs4 W5 154.1(3) . 2_445 ?
O5T Cs4 W5 24.0(3) 2_445 2_445 ?
O7T Cs4 W5 76.7(3) 1_455 2_445 ?
O5W Cs4 W5 131.6(5) . 2_445 ?
O25 Cs4 W5 30.0(3) 2_445 2_445 ?
O2T Cs4 W5 79.3(3) 2_445 2_445 ?
O19 Cs4 W5 111.9(3) . 2_445 ?
O2W Cs4 W5 68.4(3) . 2_445 ?
O1T Cs4 W5 80.0(3) . 2_445 ?
W9 Cs4 W5 135.77(5) . 2_445 ?
W2 Cs4 W5 55.47(3) 2_445 2_445 ?
O1T Cs5 O3T 158.9(5) 2_445 . ?
O1T Cs5 O6T 132.3(4) 2_445 2_545 ?
O3T Cs5 O6T 66.3(4) . 2_545 ?
O1T Cs5 O5W 78.8(6) 2_445 2_445 ?
O3T Cs5 O5W 98.2(6) . 2_445 ?
O6T Cs5 O5W 79.5(6) 2_545 2_445 ?
O1T Cs5 O38 128.4(4) 2_445 . ?
O3T Cs5 O38 55.3(4) . . ?
O6T Cs5 O38 82.6(4) 2_545 . ?
O5W Cs5 O38 152.5(6) 2_445 . ?
O1T Cs5 O4W 68.8(5) 2_445 2_545 ?
O3T Cs5 O4W 131.4(4) . 2_545 ?
O6T Cs5 O4W 65.4(4) 2_545 2_545 ?
O5W Cs5 O4W 78.1(6) 2_445 2_545 ?
O38 Cs5 O4W 112.8(5) . 2_545 ?
O1T Cs5 O2W 84.1(4) 2_445 . ?
O3T Cs5 O2W 82.8(4) . . ?
O6T Cs5 O2W 139.5(4) 2_545 . ?
O5W Cs5 O2W 132.5(6) 2_445 . ?
O38 Cs5 O2W 57.9(4) . . ?
O4W Cs5 O2W 134.7(5) 2_545 . ?
O1T Cs5 O14 53.1(4) 2_445 2_445 ?
O3T Cs5 O14 105.8(4) . 2_445 ?
O6T Cs5 O14 153.6(4) 2_545 2_445 ?
O5W Cs5 O14 76.7(6) 2_445 2_445 ?
O38 Cs5 O14 114.6(4) . 2_445 ?
O4W Cs5 O14 119.7(4) 2_545 2_445 ?
O2W Cs5 O14 57.9(4) . 2_445 ?
O1T Cs5 O8T 92.3(4) 2_445 . ?
O3T Cs5 O8T 101.6(4) . . ?
O6T Cs5 O8T 81.5(4) 2_545 . ?
O5W Cs5 O8T 144.2(6) 2_445 . ?
O38 Cs5 O8T 50.9(4) . . ?
O4W Cs5 O8T 66.4(4) 2_545 . ?
O2W Cs5 O8T 79.8(4) . . ?
O14 Cs5 O8T 124.8(4) 2_445 . ?
O1T Cs5 O4T 96.8(4) 2_445 2_445 ?
O3T Cs5 O4T 64.1(4) . 2_445 ?
O6T Cs5 O4T 109.4(4) 2_545 2_445 ?
O5W Cs5 O4T 62.0(6) 2_445 2_445 ?
O38 Cs5 O4T 105.5(4) . 2_445 ?
O4W Cs5 O4T 139.7(4) 2_545 2_445 ?
O2W Cs5 O4T 76.8(4) . 2_445 ?
O14 Cs5 O4T 48.4(4) 2_445 2_445 ?
O8T Cs5 O4T 153.8(4) . 2_445 ?
O1T Cs5 W3 151.6(3) 2_445 . ?
O3T Cs5 W3 25.5(3) . . ?
O6T Cs5 W3 73.3(3) 2_545 . ?
O5W Cs5 W3 123.6(5) 2_445 . ?
O38 Cs5 W3 29.8(3) . . ?
O4W Cs5 W3 128.5(3) 2_545 . ?
O2W Cs5 W3 68.0(3) . . ?
O14 Cs5 W3 111.1(3) 2_445 . ?
O8T Cs5 W3 78.5(3) . . ?
O4T Cs5 W3 82.0(3) 2_445 . ?
O1T Cs5 W1 24.6(3) 2_445 2_445 ?
O3T Cs5 W1 134.4(3) . 2_445 ?
O6T Cs5 W1 152.7(3) 2_545 2_445 ?
O5W Cs5 W1 79.6(5) 2_445 2_445 ?
O38 Cs5 W1 122.9(3) . 2_445 ?
O4W Cs5 W1 93.1(3) 2_545 2_445 ?
O2W Cs5 W1 67.6(3) . 2_445 ?
O14 Cs5 W1 28.9(3) 2_445 2_445 ?
O8T Cs5 W1 106.1(3) . 2_445 ?
O4T Cs5 W1 75.5(3) 2_445 2_445 ?
W3 Cs5 W1 133.60(6) . 2_445 ?
O8W Na1 O4T 88.1(8) 3_475 . ?
O8W Na1 O9W 97.8(9) 3_475 2_455 ?
O4T Na1 O9W 172.8(9) . 2_455 ?
O8W Na1 O3W 169.7(9) 3_475 2_455 ?
O4T Na1 O3W 82.2(6) . 2_455 ?
O9W Na1 O3W 91.6(8) 2_455 2_455 ?
O8W Na1 O6W 90.4(8) 3_475 3_475 ?
O4T Na1 O6W 94.5(7) . 3_475 ?
O9W Na1 O6W 89.6(9) 2_455 3_475 ?
O3W Na1 O6W 94.0(8) 2_455 3_475 ?
O8W Na1 O3T 87.1(8) 3_475 2_455 ?
O4T Na1 O3T 91.5(6) . 2_455 ?
O9W Na1 O3T 84.7(8) 2_455 2_455 ?
O3W Na1 O3T 89.5(7) 2_455 2_455 ?
O6W Na1 O3T 173.4(7) 3_475 2_455 ?
O8W Na1 Cs3 60.2(6) 3_475 2_455 ?
O4T Na1 Cs3 126.0(5) . 2_455 ?
O9W Na1 Cs3 54.9(6) 2_455 2_455 ?
O3W Na1 Cs3 123.4(6) 2_455 2_455 ?
O6W Na1 Cs3 125.2(6) 3_475 2_455 ?
O3T Na1 Cs3 48.4(4) 2_455 2_455 ?
O8W Na1 Cs5 77.7(6) 3_475 2_455 ?
O4T Na1 Cs5 52.9(5) . 2_455 ?
O9W Na1 Cs5 124.2(7) 2_455 2_455 ?
O3W Na1 Cs5 93.4(5) 2_455 2_455 ?
O6W Na1 Cs5 145.1(6) 3_475 2_455 ?
O3T Na1 Cs5 39.9(4) 2_455 2_455 ?
Cs3 Na1 Cs5 76.82(18) 2_455 2_455 ?
Ni2 O1W Cs2 104.8(6) . . ?
Cs5 O2W Cs4 176.5(6) . . ?
Na1 O3W Cs2 153.0(8) 2_445 4_576 ?
Cs5 O4W Cs1 93.6(5) 2 . ?
Cs5 O4W Cs2 92.9(5) 2 4_676 ?
Cs1 O4W Cs2 94.9(5) . 4_676 ?
Cs5 O4W Cs3 172.9(6) 2 . ?
Cs1 O4W Cs3 86.2(4) . . ?
Cs2 O4W Cs3 94.2(5) 4_676 . ?
Cs5 O5W Cs4 103.2(8) 2_455 . ?
Na1 O8W Cs3 87.1(7) 3_475 4_575 ?
Na1 O9W Cs3 91.1(8) 2_445 . ?
Cs1 O12W Cs2 140.7(15) 2_545 . ?

loop_
_geom_bond_atom_site_label_1
_geom_bond_atom_site_label_2
_geom_bond_distance
_geom_bond_site_symmetry_2
_geom_bond_publ_flag
W1 O1T 1.705(16) . ?
W1 O14 1.864(15) . ?
W1 O12 1.893(15) . ?
W1 O19 1.913(16) . ?
W1 O13 1.944(16) . ?
W1 O1SI 2.345(14) . ?
W2 O2T 1.735(18) . ?
W2 O25 1.832(16) . ?
W2 O26 1.875(15) . ?
W2 O12 1.965(15) . ?
W2 O23 1.977(16) . ?
W2 O1SI 2.343(15) . ?
W2 Cs1 3.9929(17) . ?
W2 Cs4 3.992(2) 2_455 ?
W3 O3T 1.734(16) . ?
W3 O37 1.886(16) . ?
W3 O38 1.918(16) . ?
W3 O23 1.924(16) . ?
W3 O13 1.951(15) . ?
W3 O1SI 2.306(15) . ?
W4 O4T 1.731(15) . ?
W4 O4A 1.799(17) . ?
W4 O45 1.940(16) . ?
W4 O49 1.937(16) . ?
W4 O14 1.987(15) . ?
W4 O2SI 2.344(14) . ?
W5 O5T 1.748(17) . ?
W5 O5 1.765(16) . ?
W5 O45 1.941(15) . ?
W5 O56 1.932(15) . ?
W5 O25 2.036(16) . ?
W5 O2SI 2.334(14) . ?
W6 O6T 1.731(15) . ?
W6 O6A 1.810(17) . ?
W6 O56 1.919(15) . ?
W6 O67 1.932(15) . ?
W6 O26 1.989(16) . ?
W6 O3SI 2.317(15) . ?
W7 O7T 1.694(16) . ?
W7 O7A 1.814(17) . ?
W7 O78 1.890(15) . ?
W7 O67 1.929(15) . ?
W7 O37 1.971(16) . ?
W7 O3SI 2.372(15) . ?
W8 O8T 1.720(16) . ?
W8 O810 1.864(16) . ?
W8 O89 1.897(15) . ?
W8 O78 1.931(14) . ?
W8 O38 1.935(16) . ?
W8 O4SI 2.371(15) . ?
W9 O9T 1.728(15) . ?
W9 O910 1.873(17) . ?
W9 O49 1.899(16) . ?
W9 O19 1.936(16) . ?
W9 O89 1.944(16) . ?
W9 O4SI 2.323(14) . ?
W10 O10T 1.746(17) . ?
W10 O10A 1.772(16) . ?
W10 O10B 1.770(15) . ?
W10 O910 2.083(15) . ?
W10 O810 2.103(15) . ?
W10 O4SI 2.367(16) . ?
Si1 O2SI 1.605(15) . ?
Si1 O3SI 1.629(15) . ?
Si1 O1SI 1.646(16) . ?
Si1 O4SI 1.657(16) . ?
Ni1 O1NI 2.037(15) 3_575 ?
Ni1 O1NI 2.041(16) . ?
Ni1 O5 2.074(15) . ?
Ni1 O10A 2.060(16) . ?
Ni1 O4A 2.079(16) . ?
Ni1 O2SI 2.235(15) . ?
Ni1 Ni1 2.994(6) 3_575 ?
Ni2 O10B 1.971(15) . ?
Ni2 O1W 2.021(17) . ?
Ni2 O1NI 2.036(15) 3_575 ?
Ni2 O7A 2.060(16) . ?
Ni2 O6A 2.072(16) . ?
Ni2 O3SI 2.211(16) . ?
Ni2 Cs2 4.336(4) . ?
O1NI Ni1 2.037(15) 3_575 ?
O1NI Ni2 2.036(15) 3_575 ?
O1T Cs5 2.931(16) 2_455 ?
O1T Cs4 3.358(16) . ?
O1T Cs2 3.524(17) 4_576 ?
O2T Cs4 3.201(17) 2_455 ?
O2T Cs1 3.279(16) . ?
O3T Na1 2.50(2) 2_445 ?
O3T Cs5 2.949(16) . ?
O3T Cs3 3.175(15) . ?
O4T Na1 2.340(19) . ?
O4T Cs5 3.519(17) 2_455 ?
O5 Cs2 3.645(15) 3_575 ?
O5T Cs4 3.074(18) 2_455 ?
O5T Cs2 3.249(17) 3_575 ?
O5T Cs3 3.426(17) 2 ?
O6T Cs5 3.062(15) 2 ?
O6T Cs1 3.206(16) . ?
O6T Cs3 3.435(15) 2 ?
O7T Cs4 3.096(16) 1_655 ?
O7T Cs1 3.318(16) 2_545 ?
O7T Cs3 3.747(18) . ?
O8T Cs1 3.150(15) 2_545 ?
O8T Cs5 3.329(17) . ?
O8T Cs2 3.371(16) 3_565 ?
O9T Cs4 3.062(17) . ?
O10A Cs3 3.453(16) 4_575 ?
O10T Cs3 2.981(16) 4_575 ?
O10T Cs2 3.175(16) . ?
O10T Cs1 3.308(16) 4_575 ?
O10B Cs2 3.226(16) . ?
O14 Cs5 3.294(15) 2_455 ?
O19 Cs4 3.222(15) . ?
O23 Cs3 3.687(15) . ?
O25 Cs4 3.206(16) 2_455 ?
O26 Cs1 3.163(15) . ?
O37 Cs3 3.158(16) . ?
O38 Cs5 3.152(16) . ?
O56 Cs3 3.039(15) 2 ?
O78 Cs1 3.279(15) 2_545 ?
Cs1 O8T 3.150(15) 2 ?
Cs1 O10W 3.19(3) 4_676 ?
Cs1 O12W 3.22(5) 2 ?
Cs1 O4W 3.270(19) . ?
Cs1 O78 3.279(15) 2 ?
Cs1 O10T 3.308(16) 4_676 ?
Cs1 O7T 3.318(16) 2 ?
Cs2 O5T 3.249(17) 3_575 ?
Cs2 O7W 3.31(2) 3_565 ?
Cs2 O4W 3.313(19) 4_575 ?
Cs2 O1W 3.354(16) . ?
Cs2 O8T 3.371(16) 3_565 ?
Cs2 O3W 3.370(18) 4_675 ?
Cs2 O1T 3.524(17) 4_675 ?
Cs2 O5 3.645(15) 3_575 ?
Cs2 O12W 3.72(5) . ?
Cs3 O10T 2.981(17) 4_676 ?
Cs3 O56 3.039(15) 2_545 ?
Cs3 O5T 3.426(17) 2_545 ?
Cs3 O6T 3.435(16) 2_545 ?
Cs3 O10A 3.453(16) 4_676 ?
Cs3 O4W 3.488(19) . ?
Cs3 O9W 3.46(2) . ?
Cs3 O8W 3.67(2) 4_676 ?
Cs4 O5T 3.074(18) 2_445 ?
Cs4 O7T 3.096(16) 1_455 ?
Cs4 O5W 3.11(3) . ?
Cs4 O25 3.206(16) 2_445 ?
Cs4 O2T 3.201(17) 2_445 ?
Cs4 O2W 3.294(16) . ?
Cs5 O1T 2.931(16) 2_445 ?
Cs5 O6T 3.063(15) 2_545 ?
Cs5 O5W 3.04(3) 2_445 ?
Cs5 O4W 3.157(19) 2_545 ?
Cs5 O2W 3.193(16) . ?
Cs5 O14 3.294(15) 2_445 ?
Cs5 O4T 3.519(17) 2_445 ?
Na1 O8W 2.29(2) 3_475 ?
Na1 O9W 2.37(3) 2_455 ?
Na1 O3W 2.44(2) 2_455 ?
Na1 O6W 2.47(2) 3_475 ?
Na1 O3T 2.50(2) 2_455 ?
Na1 Cs3 4.227(11) 2_455 ?
Na1 Cs5 4.394(11) 2_455 ?
O3W Na1 2.44(2) 2_445 ?
O3W Cs2 3.370(18) 4_576 ?
O4W Cs5 3.157(19) 2 ?
O4W Cs2 3.313(19) 4_676 ?
O5W Cs5 3.04(3) 2_455 ?
O6W Na1 2.47(2) 3_475 ?
O7W Cs2 3.31(2) 3_565 ?
O8W Na1 2.29(2) 3_475 ?
O8W Cs3 3.67(2) 4_575 ?
O9W Na1 2.37(3) 2_445 ?
O10W Cs1 3.19(3) 4_575 ?
O12W Cs1 3.22(5) 2_545 ?
